data_4078909
loop_
_publ_author_name
'El-Zaria, Mohamed E.'
'Janzen, Nancy'
'Valliant, John F.'

_publ_section_title
;
 Room-Temperature Synthesis of Re(I) and Tc(I) Metallocarboranes
;
_journal_issue 16
_journal_name_full Organometallics
_journal_page_first 5940
_journal_paper_doi 10.1021/om300521j
_journal_volume 31
_journal_year 2012
_chemical_formula_moiety 'C4 H18 B9 N3'
_chemical_formula_sum 'C4 H18 B9 N3'
_chemical_formula_weight 205.50
_chemical_name_systematic
; 
 ? 
;
_space_group_IT_number 14
_symmetry_cell_setting monoclinic
_symmetry_space_group_name_Hall '-P 2ybc'
_symmetry_space_group_name_H-M 'P 1 21/c 1'
_atom_sites_solution_hydrogens geom
_atom_sites_solution_primary direct
_atom_sites_solution_secondary difmap
_audit_creation_method SHELXL-97
_cell_angle_alpha 90.00
_cell_angle_beta 108.321(2)
_cell_angle_gamma 90.00
_cell_formula_units_Z 4
_cell_length_a 6.7920(8)
_cell_length_b 17.2469(19)
_cell_length_c 10.1981(12)
_cell_measurement_reflns_used 6025
_cell_measurement_temperature 100(2)
_cell_measurement_theta_max 30.75
_cell_measurement_theta_min 2.36
_cell_volume 1134.1(2)
_computing_cell_refinement 'Bruker SMART'
_computing_data_collection 'Bruker SMART'
_computing_data_reduction 'Bruker SAINT'
_computing_molecular_graphics 'Bruker SHELXTL'
_computing_publication_material 'Bruker SHELXTL'
_computing_structure_refinement 'SHELXL-97 (Sheldrick, 2008)'
_computing_structure_solution 'SHELXS-97 (Sheldrick, 2008)'
_diffrn_ambient_temperature 100(2)
_diffrn_measured_fraction_theta_full 0.995
_diffrn_measured_fraction_theta_max 0.995
_diffrn_measurement_device_type 'CCD area detector'
_diffrn_measurement_method 'phi and omega scans'
_diffrn_radiation_monochromator graphite
_diffrn_radiation_source 'fine-focus sealed tube'
_diffrn_radiation_type MoK\a
_diffrn_radiation_wavelength 0.71073
_diffrn_reflns_av_R_equivalents 0.0383
_diffrn_reflns_av_sigmaI/netI 0.0377
_diffrn_reflns_limit_h_max 7
_diffrn_reflns_limit_h_min -9
_diffrn_reflns_limit_k_max 24
_diffrn_reflns_limit_k_min -21
_diffrn_reflns_limit_l_max 14
_diffrn_reflns_limit_l_min -14
_diffrn_reflns_number 14846
_diffrn_reflns_theta_full 30.75
_diffrn_reflns_theta_max 30.75
_diffrn_reflns_theta_min 2.36
_exptl_absorpt_coefficient_mu 0.062
_exptl_absorpt_correction_T_max 0.9963
_exptl_absorpt_correction_T_min 0.9776
_exptl_absorpt_correction_type numerical
_exptl_absorpt_process_details SADABS
_exptl_crystal_colour colourless
_exptl_crystal_density_diffrn 1.204
_exptl_crystal_density_meas ?
_exptl_crystal_density_method 'not measured'
_exptl_crystal_description plate
_exptl_crystal_F_000 432
_exptl_crystal_size_max 0.37
_exptl_crystal_size_mid 0.20
_exptl_crystal_size_min 0.06
_refine_diff_density_max 0.319
_refine_diff_density_min -0.240
_refine_diff_density_rms 0.053
_refine_ls_extinction_method none
_refine_ls_goodness_of_fit_ref 1.073
_refine_ls_hydrogen_treatment mixed
_refine_ls_matrix_type full
_refine_ls_number_parameters 217
_refine_ls_number_reflns 3524
_refine_ls_number_restraints 0
_refine_ls_restrained_S_all 1.073
_refine_ls_R_factor_all 0.0668
_refine_ls_R_factor_gt 0.0495
_refine_ls_shift/su_max 0.000
_refine_ls_shift/su_mean 0.000
_refine_ls_structure_factor_coef Fsqd
_refine_ls_weighting_details 'calc w=1/[\s^2^(Fo^2^)+(0.0487P)^2^+0.5245P] where P=(Fo^2^+2Fc^2^)/3'
_refine_ls_weighting_scheme calc
_refine_ls_wR_factor_gt 0.1109
_refine_ls_wR_factor_ref 0.1217
_reflns_number_gt 2828
_reflns_number_total 3524
_reflns_threshold_expression >2sigma(I)
_cod_data_source_file om300521j_si_002.cif
_cod_data_source_block Compound_5
_cod_depositor_comments
;
The following automatic conversions were performed:

'_symmetry_cell_setting' value 'Monoclinic' changed to 'monoclinic'
according to /home/saulius/struct/CIF-dictionaries/cif_core.dic
dictionary named 'cif_core.dic' version 2.4.2 from 2011-04-26.

Automatic conversion script
Id: cif_fix_values 1891 2012-01-12 08:04:46Z andrius 

The following automatic conversions were performed:

'_exptl_crystal_density_meas' value 'not measured' was changed to '?'
- the value is perceived as not measured.

Automatic conversion script
Id: cif_fix_values 3008 2015-01-20 13:52:24Z robertas 
;
_cod_original_sg_symbol_H-M P2(1)/c
_cod_database_code 4078909

loop_
_symmetry_equiv_pos_as_xyz
'x, y, z'
'-x, y+1/2, -z+1/2'
'-x, -y, -z'
'x, -y-1/2, z-1/2'

loop_
_atom_site_label
_atom_site_type_symbol
_atom_site_fract_x
_atom_site_fract_y
_atom_site_fract_z
_atom_site_U_iso_or_equiv
_atom_site_adp_type
_atom_site_occupancy
_atom_site_symmetry_multiplicity
_atom_site_calc_flag
N1 N 0.17107(16) 0.63489(6) 0.30725(10) 0.0140(2) Uani 1 1 d
H1A H 0.287(3) 0.6123(10) 0.3163(17) 0.022(4) Uiso 1 1 d
B1 B 0.4326(2) 0.65152(8) 0.84071(13) 0.0133(2) Uani 1 1 d
H1 H 0.442(2) 0.6809(10) 0.9367(17) 0.022(4) Uiso 1 1 d
N2 N -0.14382(17) 0.67248(7) 0.15323(12) 0.0178(2) Uani 1 1 d
H2B H -0.233(3) 0.6697(11) 0.067(2) 0.032(5) Uiso 1 1 d
H2A H -0.166(3) 0.7038(12) 0.213(2) 0.036(5) Uiso 1 1 d
B2 B 0.4176(2) 0.70353(8) 0.69002(13) 0.0130(2) Uani 1 1 d
H2 H 0.403(2) 0.7662(10) 0.6727(17) 0.022(4) Uiso 1 1 d
N3 N 0.08453(18) 0.59935(7) 0.07903(11) 0.0179(2) Uani 1 1 d
H3A H 0.001(3) 0.6007(10) 0.000(2) 0.030(5) Uiso 1 1 d
H3B H 0.196(3) 0.5712(11) 0.0990(19) 0.033(5) Uiso 1 1 d
B3 B 0.6470(2) 0.65150(8) 0.77216(13) 0.0127(2) Uani 1 1 d
H3 H 0.789(2) 0.6831(10) 0.8265(17) 0.021(4) Uiso 1 1 d
B4 B 0.5684(2) 0.56278(8) 0.83793(13) 0.0138(3) Uani 1 1 d
H4 H 0.670(3) 0.5387(10) 0.9334(18) 0.026(4) Uiso 1 1 d
B5 B 0.2978(2) 0.56221(8) 0.79195(13) 0.0137(3) Uani 1 1 d
H5 H 0.201(2) 0.5342(10) 0.8458(16) 0.021(4) Uiso 1 1 d
B6 B 0.2040(2) 0.64772(8) 0.69777(14) 0.0138(3) Uani 1 1 d
H6 H 0.054(2) 0.6734(9) 0.6851(16) 0.019(4) Uiso 1 1 d
C7 C 0.29283(17) 0.64174(7) 0.55832(11) 0.0112(2) Uani 1 1 d
C8 C 0.23598(18) 0.56362(7) 0.61451(12) 0.0138(2) Uani 1 1 d
H8 H 0.102(3) 0.5429(10) 0.5605(16) 0.021(4) Uiso 1 1 d
B9 B 0.4269(2) 0.50824(8) 0.69385(14) 0.0141(3) Uani 1 1 d
H9 H 0.414(2) 0.4446(10) 0.6970(17) 0.021(4) Uiso 1 1 d
B10 B 0.6580(2) 0.56082(8) 0.69102(14) 0.0134(2) Uani 1 1 d
H10 H 0.810(2) 0.5373(9) 0.7023(16) 0.018(4) Uiso 1 1 d
H H 0.561(3) 0.5666(12) 0.575(2) 0.045(6) Uiso 1 1 d
B11 B 0.54322(19) 0.64741(8) 0.58806(13) 0.0122(2) Uani 1 1 d
H11 H 0.608(3) 0.6795(10) 0.5211(17) 0.022(4) Uiso 1 1 d
C12 C 0.13872(18) 0.67310(7) 0.42706(12) 0.0137(2) Uani 1 1 d
H12B H 0.157(2) 0.7303(9) 0.4211(16) 0.017(4) Uiso 1 1 d
H12A H -0.004(3) 0.6625(10) 0.4233(17) 0.024(4) Uiso 1 1 d
C13 C 0.03739(18) 0.63581(7) 0.18047(12) 0.0127(2) Uani 1 1 d

loop_
_atom_site_aniso_label
_atom_site_aniso_U_11
_atom_site_aniso_U_22
_atom_site_aniso_U_33
_atom_site_aniso_U_23
_atom_site_aniso_U_13
_atom_site_aniso_U_12
N1 0.0119(4) 0.0182(5) 0.0104(4) 0.0005(4) 0.0014(3) 0.0034(4)
B1 0.0130(5) 0.0155(6) 0.0109(5) -0.0008(4) 0.0028(4) 0.0010(5)
N2 0.0154(5) 0.0203(5) 0.0133(5) -0.0026(4) -0.0019(4) 0.0052(4)
B2 0.0133(5) 0.0130(6) 0.0118(6) -0.0005(4) 0.0025(4) 0.0007(5)
N3 0.0175(5) 0.0214(6) 0.0118(5) -0.0016(4) 0.0002(4) 0.0042(4)
B3 0.0113(5) 0.0132(6) 0.0122(6) -0.0004(4) 0.0018(4) -0.0011(5)
B4 0.0129(5) 0.0155(6) 0.0120(6) 0.0006(5) 0.0025(4) 0.0005(5)
B5 0.0131(5) 0.0158(6) 0.0115(6) 0.0015(5) 0.0030(4) -0.0004(5)
B6 0.0124(5) 0.0161(6) 0.0129(6) -0.0003(5) 0.0039(4) 0.0010(5)
C7 0.0108(5) 0.0123(5) 0.0092(5) 0.0001(4) 0.0012(4) -0.0005(4)
C8 0.0137(5) 0.0146(6) 0.0119(5) -0.0003(4) 0.0025(4) -0.0031(4)
B9 0.0152(6) 0.0125(6) 0.0144(6) 0.0006(5) 0.0041(5) -0.0001(5)
B10 0.0131(5) 0.0137(6) 0.0134(6) 0.0012(5) 0.0040(4) 0.0017(5)
B11 0.0113(5) 0.0124(6) 0.0117(5) 0.0006(4) 0.0020(4) 0.0013(4)
C12 0.0132(5) 0.0160(6) 0.0105(5) 0.0002(4) 0.0016(4) 0.0019(4)
C13 0.0137(5) 0.0108(5) 0.0119(5) 0.0010(4) 0.0018(4) -0.0017(4)

loop_
_atom_type_symbol
_atom_type_description
_atom_type_scat_dispersion_real
_atom_type_scat_dispersion_imag
_atom_type_scat_source
C C 0.0033 0.0016 'International Tables Vol C Tables 4.2.6.8 and 6.1.1.4'
H H 0.0000 0.0000 'International Tables Vol C Tables 4.2.6.8 and 6.1.1.4'
B B 0.0013 0.0007 'International Tables Vol C Tables 4.2.6.8 and 6.1.1.4'
N N 0.0061 0.0033 'International Tables Vol C Tables 4.2.6.8 and 6.1.1.4'

loop_
_geom_angle_atom_site_label_1
_geom_angle_atom_site_label_2
_geom_angle_atom_site_label_3
_geom_angle
C13 N1 C12 124.88(10)
C13 N1 H1A 115.8(11)
C12 N1 H1A 119.2(11)
B2 B1 B6 60.12(7)
B2 B1 B5 108.32(9)
B6 B1 B5 59.72(8)
B2 B1 B4 108.15(9)
B6 B1 B4 106.17(9)
B5 B1 B4 58.58(8)
B2 B1 B3 59.47(7)
B6 B1 B3 106.72(9)
B5 B1 B3 107.37(9)
B4 B1 B3 60.74(8)
B2 B1 H1 121.5(9)
B6 B1 H1 123.3(9)
B5 B1 H1 122.3(9)
B4 B1 H1 121.9(9)
B3 B1 H1 121.6(9)
C13 N2 H2B 118.3(12)
C13 N2 H2A 120.4(13)
H2B N2 H2A 120.6(17)
C7 B2 B1 104.29(9)
C7 B2 B6 59.01(7)
B1 B2 B6 60.26(8)
C7 B2 B3 101.59(9)
B1 B2 B3 61.61(8)
B6 B2 B3 108.49(10)
C7 B2 B11 55.00(7)
B1 B2 B11 108.68(9)
B6 B2 B11 106.01(9)
B3 B2 B11 59.84(7)
C7 B2 H2 119.4(9)
B1 B2 H2 128.6(9)
B6 B2 H2 120.9(9)
B3 B2 H2 126.8(9)
B11 B2 H2 117.9(9)
C13 N3 H3A 119.1(13)
C13 N3 H3B 119.1(12)
H3A N3 H3B 121.5(17)
B2 B3 B10 112.69(9)
B2 B3 B11 61.56(7)
B10 B3 B11 62.48(7)
B2 B3 B1 58.92(7)
B10 B3 B1 109.72(9)
B11 B3 B1 107.92(9)
B2 B3 B4 106.59(9)
B10 B3 B4 59.50(8)
B11 B3 B4 106.86(9)
B1 B3 B4 59.35(7)
B2 B3 H3 119.5(9)
B10 B3 H3 120.8(9)
B11 B3 H3 123.0(9)
B1 B3 H3 119.7(9)
B4 B3 H3 123.2(9)
B5 B4 B9 61.29(8)
B5 B4 B10 112.44(9)
B9 B4 B10 61.89(8)
B5 B4 B1 60.41(8)
B9 B4 B1 108.79(9)
B10 B4 B1 110.02(9)
B5 B4 B3 108.16(9)
B9 B4 B3 106.82(9)
B10 B4 B3 59.28(8)
B1 B4 B3 59.91(8)
B5 B4 H4 124.0(9)
B9 B4 H4 125.0(9)
B10 B4 H4 117.1(9)
B1 B4 H4 120.0(9)
B3 B4 H4 118.4(9)
C8 B5 B4 99.80(9)
C8 B5 B6 59.35(7)
B4 B5 B6 108.09(10)
C8 B5 B1 102.42(9)
B4 B5 B1 61.01(8)
B6 B5 B1 59.71(8)
C8 B5 B9 54.54(7)
B4 B5 B9 59.55(8)
B6 B5 B9 106.71(9)
B1 B5 B9 107.91(9)
C8 B5 H5 123.2(8)
B4 B5 H5 128.0(8)
B6 B5 H5 118.2(9)
B1 B5 H5 125.4(9)
B9 B5 H5 122.0(9)
C7 B6 C8 53.88(7)
C7 B6 B2 59.10(7)
C8 B6 B2 101.76(9)
C7 B6 B1 103.87(9)
C8 B6 B1 102.89(9)
B2 B6 B1 59.62(7)
C7 B6 B5 103.90(9)
C8 B6 B5 59.13(8)
B2 B6 B5 108.60(9)
B1 B6 B5 60.57(8)
C7 B6 H6 119.3(9)
C8 B6 H6 123.0(9)
B2 B6 H6 121.9(9)
B1 B6 H6 129.4(8)
B5 B6 H6 125.0(9)
C12 C7 C8 116.78(9)
C12 C7 B11 122.14(10)
C8 C7 B11 110.30(9)
C12 C7 B6 112.69(9)
C8 C7 B6 63.55(8)
B11 C7 B6 117.37(9)
C12 C7 B2 120.25(10)
C8 C7 B2 111.55(9)
B11 C7 B2 65.69(8)
B6 C7 B2 61.89(8)
C7 C8 B9 116.37(10)
C7 C8 B5 113.02(9)
B9 C8 B5 64.66(8)
C7 C8 B6 62.58(8)
B9 C8 B6 117.19(9)
B5 C8 B6 61.52(8)
C7 C8 H8 113.9(10)
B9 C8 H8 122.0(10)
B5 C8 H8 117.7(10)
B6 C8 H8 110.2(10)
C8 B9 B4 104.21(10)
C8 B9 B5 60.80(8)
B4 B9 B5 59.17(8)
C8 B9 B10 105.01(9)
B4 B9 B10 59.90(8)
B5 B9 B10 109.08(9)
C8 B9 H9 123.2(9)
B4 B9 H9 122.5(8)
B5 B9 H9 116.5(9)
B10 B9 H9 124.9(9)
B3 B10 B4 61.22(8)
B3 B10 B9 105.50(9)
B4 B10 B9 58.21(7)
B3 B10 B11 58.90(7)
B4 B10 B11 105.46(9)
B9 B10 B11 101.49(9)
B3 B10 H10 117.2(8)
B4 B10 H10 118.9(8)
B9 B10 H10 127.7(8)
B11 B10 H10 125.5(8)
B3 B10 H 107.7(10)
B4 B10 H 128.1(10)
B9 B10 H 81.0(10)
B11 B10 H 49.5(10)
H10 B10 H 111.0(13)
C7 B11 B3 103.95(9)
C7 B11 B2 59.31(7)
B3 B11 B2 58.60(7)
C7 B11 B10 106.58(9)
B3 B11 B10 58.63(7)
B2 B11 B10 107.16(9)
C7 B11 H 92.2(8)
B3 B11 H 97.0(8)
B2 B11 H 130.6(8)
B10 B11 H 38.9(8)
C7 B11 H11 121.4(9)
B3 B11 H11 122.9(9)
B2 B11 H11 116.6(9)
B10 B11 H11 126.4(9)
H B11 H11 112.7(12)
N1 C12 C7 109.46(10)
N1 C12 H12B 109.8(9)
C7 C12 H12B 109.9(9)
N1 C12 H12A 106.9(10)
C7 C12 H12A 111.7(10)
H12B C12 H12A 109.0(13)
N1 C13 N3 119.56(11)
N1 C13 N2 120.88(11)
N3 C13 N2 119.56(11)

loop_
_geom_bond_atom_site_label_1
_geom_bond_atom_site_label_2
_geom_bond_distance
N1 C13 1.3259(14)
N1 C12 1.4643(16)
N1 H1A 0.858(18)
B1 B2 1.7543(19)
B1 B6 1.7657(18)
B1 B5 1.781(2)
B1 B4 1.792(2)
B1 B3 1.8021(19)
B1 H1 1.087(16)
N2 C13 1.3331(15)
N2 H2B 0.899(19)
N2 H2A 0.86(2)
B2 C7 1.7152(17)
B2 B6 1.7632(19)
B2 B3 1.7645(19)
B2 B11 1.8177(19)
B2 H2 1.095(17)
N3 C13 1.3328(16)
N3 H3A 0.827(19)
N3 H3B 0.87(2)
B3 B10 1.782(2)
B3 B11 1.7873(19)
B3 B4 1.817(2)
B3 H3 1.096(16)
B4 B5 1.7479(19)
B4 B9 1.7548(19)
B4 B10 1.7861(19)
B4 H4 1.085(17)
B5 C8 1.7244(18)
B5 B6 1.766(2)
B5 B9 1.7853(19)
B5 H5 1.093(16)
B6 C7 1.7136(18)
B6 C8 1.7284(19)
B6 H6 1.079(16)
C7 C12 1.5162(16)
C7 C8 1.5595(17)
C7 B11 1.6339(17)
C8 B9 1.6091(18)
C8 H8 0.972(16)
B9 B10 1.8210(19)
B9 H9 1.103(17)
B10 B11 1.8510(19)
B10 H10 1.083(16)
B10 H 1.16(2)
B11 H 1.41(2)
B11 H11 1.074(17)
C12 H12B 0.998(16)
C12 H12A 0.977(17)

loop_
_geom_torsion_atom_site_label_1
_geom_torsion_atom_site_label_2
_geom_torsion_atom_site_label_3
_geom_torsion_atom_site_label_4
_geom_torsion
B6 B1 B2 C7 -40.76(8)
B5 B1 B2 C7 -4.15(12)
B4 B1 B2 C7 57.85(11)
B3 B1 B2 C7 95.63(9)
B5 B1 B2 B6 36.61(9)
B4 B1 B2 B6 98.61(10)
B3 B1 B2 B6 136.39(10)
B6 B1 B2 B3 -136.39(10)
B5 B1 B2 B3 -99.78(10)
B4 B1 B2 B3 -37.78(9)
B6 B1 B2 B11 -98.17(10)
B5 B1 B2 B11 -61.56(11)
B4 B1 B2 B11 0.44(12)
B3 B1 B2 B11 38.22(8)
C7 B2 B3 B10 -0.02(12)
B1 B2 B3 B10 100.08(10)
B6 B2 B3 B10 60.92(12)
B11 B2 B3 B10 -37.24(9)
C7 B2 B3 B11 37.21(8)
B1 B2 B3 B11 137.32(9)
B6 B2 B3 B11 98.16(10)
C7 B2 B3 B1 -100.11(9)
B6 B2 B3 B1 -39.16(9)
B11 B2 B3 B1 -137.32(9)
C7 B2 B3 B4 -63.32(11)
B1 B2 B3 B4 36.79(9)
B6 B2 B3 B4 -2.37(12)
B11 B2 B3 B4 -100.53(10)
B6 B1 B3 B2 38.64(9)
B5 B1 B3 B2 101.41(10)
B4 B1 B3 B2 138.15(9)
B2 B1 B3 B10 -105.21(10)
B6 B1 B3 B10 -66.57(12)
B5 B1 B3 B10 -3.80(12)
B4 B1 B3 B10 32.94(9)
B2 B1 B3 B11 -38.79(9)
B6 B1 B3 B11 -0.15(12)
B5 B1 B3 B11 62.62(11)
B4 B1 B3 B11 99.36(10)
B2 B1 B3 B4 -138.15(10)
B6 B1 B3 B4 -99.50(10)
B5 B1 B3 B4 -36.74(8)
B2 B1 B4 B5 -100.79(10)
B6 B1 B4 B5 -37.59(9)
B3 B1 B4 B5 -138.01(9)
B2 B1 B4 B9 -61.77(12)
B6 B1 B4 B9 1.44(12)
B5 B1 B4 B9 39.03(9)
B3 B1 B4 B9 -98.98(10)
B2 B1 B4 B10 4.30(12)
B6 B1 B4 B10 67.50(11)
B5 B1 B4 B10 105.09(10)
B3 B1 B4 B10 -32.92(9)
B2 B1 B4 B3 37.22(9)
B6 B1 B4 B3 100.42(10)
B5 B1 B4 B3 138.01(9)
B2 B3 B4 B5 1.15(12)
B10 B3 B4 B5 -105.81(10)
B11 B3 B4 B5 -63.45(11)
B1 B3 B4 B5 37.75(9)
B2 B3 B4 B9 65.74(11)
B10 B3 B4 B9 -41.22(9)
B11 B3 B4 B9 1.14(12)
B1 B3 B4 B9 102.34(10)
B2 B3 B4 B10 106.96(10)
B11 B3 B4 B10 42.36(9)
B1 B3 B4 B10 143.56(9)
B2 B3 B4 B1 -36.60(9)
B10 B3 B4 B1 -143.56(9)
B11 B3 B4 B1 -101.20(9)
B9 B4 B5 C8 -38.33(8)
B10 B4 B5 C8 -2.18(13)
B1 B4 B5 C8 98.85(9)
B3 B4 B5 C8 61.32(11)
B9 B4 B5 B6 -99.14(10)
B10 B4 B5 B6 -62.99(12)
B1 B4 B5 B6 38.04(9)
B3 B4 B5 B6 0.51(12)
B9 B4 B5 B1 -137.18(10)
B10 B4 B5 B1 -101.03(11)
B3 B4 B5 B1 -37.53(9)
B10 B4 B5 B9 36.15(10)
B1 B4 B5 B9 137.18(10)
B3 B4 B5 B9 99.65(10)
B2 B1 B5 C8 6.07(11)
B6 B1 B5 C8 42.85(8)
B4 B1 B5 C8 -94.43(9)
B3 B1 B5 C8 -56.73(11)
B2 B1 B5 B4 100.50(10)
B6 B1 B5 B4 137.28(10)
B3 B1 B5 B4 37.70(9)
B2 B1 B5 B6 -36.78(9)
B4 B1 B5 B6 -137.28(10)
B3 B1 B5 B6 -99.58(10)
B2 B1 B5 B9 62.49(11)
B6 B1 B5 B9 99.27(10)
B4 B1 B5 B9 -38.01(9)
B3 B1 B5 B9 -0.31(12)
B1 B2 B6 C7 -132.43(10)
B3 B2 B6 C7 -92.65(10)
B11 B2 B6 C7 -29.73(8)
C7 B2 B6 C8 34.27(8)
B1 B2 B6 C8 -98.17(9)
B3 B2 B6 C8 -58.38(11)
B11 B2 B6 C8 4.54(11)
C7 B2 B6 B1 132.43(10)
B3 B2 B6 B1 39.78(9)
B11 B2 B6 B1 102.70(10)
C7 B2 B6 B5 95.39(10)
B1 B2 B6 B5 -37.04(9)
B3 B2 B6 B5 2.74(13)
B11 B2 B6 B5 65.66(11)
B2 B1 B6 C7 40.72(9)
B5 B1 B6 C7 -98.32(10)
B4 B1 B6 C7 -61.25(11)
B3 B1 B6 C7 2.37(12)
B2 B1 B6 C8 96.22(9)
B5 B1 B6 C8 -42.82(8)
B4 B1 B6 C8 -5.75(11)
B3 B1 B6 C8 57.87(11)
B5 B1 B6 B2 -139.04(10)
B4 B1 B6 B2 -101.97(10)
B3 B1 B6 B2 -38.34(9)
B2 B1 B6 B5 139.04(10)
B4 B1 B6 B5 37.07(9)
B3 B1 B6 B5 100.70(10)
C8 B5 B6 C7 -31.19(8)
B4 B5 B6 C7 59.65(11)
B1 B5 B6 C7 98.28(9)
B9 B5 B6 C7 -3.05(11)
B4 B5 B6 C8 90.84(10)
B1 B5 B6 C8 129.47(9)
B9 B5 B6 C8 28.14(8)
C8 B5 B6 B2 -92.83(10)
B4 B5 B6 B2 -2.00(12)
B1 B5 B6 B2 36.63(9)
B9 B5 B6 B2 -64.70(11)
C8 B5 B6 B1 -129.47(9)
B4 B5 B6 B1 -38.63(9)
B9 B5 B6 B1 -101.33(10)
C8 B6 C7 C12 109.72(11)
B2 B6 C7 C12 -113.31(11)
B1 B6 C7 C12 -154.29(10)
B5 B6 C7 C12 143.11(10)
B2 B6 C7 C8 136.97(9)
B1 B6 C7 C8 95.98(10)
B5 B6 C7 C8 33.39(8)
C8 B6 C7 B11 -100.30(11)
B2 B6 C7 B11 36.67(10)
B1 B6 C7 B11 -4.32(13)
B5 B6 C7 B11 -66.91(12)
C8 B6 C7 B2 -136.97(9)
B1 B6 C7 B2 -40.98(9)
B5 B6 C7 B2 -103.58(10)
B1 B2 C7 C12 142.63(10)
B6 B2 C7 C12 101.24(11)
B3 B2 C7 C12 -154.02(10)
B11 B2 C7 C12 -114.35(11)
B1 B2 C7 C8 0.34(12)
B6 B2 C7 C8 -41.06(9)
B3 B2 C7 C8 63.68(11)
B11 B2 C7 C8 103.35(10)
B1 B2 C7 B11 -103.01(10)
B6 B2 C7 B11 -144.41(10)
B3 B2 C7 B11 -39.67(9)
B1 B2 C7 B6 41.40(9)
B3 B2 C7 B6 104.75(10)
B11 B2 C7 B6 144.41(10)
C12 C7 C8 B9 148.11(10)
B11 C7 C8 B9 2.81(13)
B6 C7 C8 B9 -108.51(11)
B2 C7 C8 B9 -68.18(12)
C12 C7 C8 B5 -139.86(10)
B11 C7 C8 B5 74.84(12)
B6 C7 C8 B5 -36.47(9)
B2 C7 C8 B5 3.86(13)
C12 C7 C8 B6 -103.39(11)
B11 C7 C8 B6 111.31(10)
B2 C7 C8 B6 40.33(9)
B4 B5 C8 C7 -68.41(11)
B6 B5 C8 C7 36.89(9)
B1 B5 C8 C7 -6.16(12)
B9 B5 C8 C7 -109.44(11)
B4 B5 C8 B9 41.02(9)
B6 B5 C8 B9 146.32(10)
B1 B5 C8 B9 103.28(10)
B4 B5 C8 B6 -105.30(10)
B1 B5 C8 B6 -43.04(8)
B9 B5 C8 B6 -146.32(10)
B2 B6 C8 C7 -36.73(8)
B1 B6 C8 C7 -97.90(9)
B5 B6 C8 C7 -141.51(9)
C7 B6 C8 B9 107.22(11)
B2 B6 C8 B9 70.49(12)
B1 B6 C8 B9 9.32(13)
B5 B6 C8 B9 -34.29(10)
C7 B6 C8 B5 141.51(9)
B2 B6 C8 B5 104.78(9)
B1 B6 C8 B5 43.61(8)
C7 C8 B9 B4 62.72(12)
B5 C8 B9 B4 -41.65(9)
B6 C8 B9 B4 -8.42(13)
C7 C8 B9 B5 104.37(11)
B6 C8 B9 B5 33.23(10)
C7 C8 B9 B10 0.61(13)
B5 C8 B9 B10 -103.76(10)
B6 C8 B9 B10 -70.53(12)
B5 B4 B9 C8 42.50(9)
B10 B4 B9 C8 -99.32(10)
B1 B4 B9 C8 3.87(12)
B3 B4 B9 C8 -59.37(11)
B10 B4 B9 B5 -141.82(10)
B1 B4 B9 B5 -38.63(9)
B3 B4 B9 B5 -101.87(10)
B5 B4 B9 B10 141.82(10)
B1 B4 B9 B10 103.19(10)
B3 B4 B9 B10 39.95(8)
B4 B5 B9 C8 -131.38(10)
B6 B5 B9 C8 -29.87(9)
B1 B5 B9 C8 -92.71(10)
C8 B5 B9 B4 131.38(10)
B6 B5 B9 B4 101.51(10)
B1 B5 B9 B4 38.67(9)
C8 B5 B9 B10 96.92(10)
B4 B5 B9 B10 -34.46(9)
B6 B5 B9 B10 67.05(11)
B1 B5 B9 B10 4.21(12)
B2 B3 B10 B4 -96.48(10)
B11 B3 B10 B4 -133.35(9)
B1 B3 B10 B4 -32.88(9)
B2 B3 B10 B9 -57.38(12)
B11 B3 B10 B9 -94.25(9)
B1 B3 B10 B9 6.23(12)
B4 B3 B10 B9 39.10(8)
B2 B3 B10 B11 36.87(9)
B1 B3 B10 B11 100.48(10)
B4 B3 B10 B11 133.35(9)
B5 B4 B10 B3 98.44(11)
B9 B4 B10 B3 134.35(9)
B1 B4 B10 B3 33.16(9)
B5 B4 B10 B9 -35.91(9)
B1 B4 B10 B9 -101.19(10)
B3 B4 B10 B9 -134.35(9)
B5 B4 B10 B11 58.20(12)
B9 B4 B10 B11 94.11(9)
B1 B4 B10 B11 -7.08(12)
B3 B4 B10 B11 -40.24(8)
C8 B9 B10 B3 57.38(11)
B4 B9 B10 B3 -40.57(9)
B5 B9 B10 B3 -6.40(12)
C8 B9 B10 B4 97.95(10)
B5 B9 B10 B4 34.17(9)
C8 B9 B10 B11 -3.24(11)
B4 B9 B10 B11 -101.19(9)
B5 B9 B10 B11 -67.02(10)
C12 C7 B11 B3 151.15(10)
C8 C7 B11 B3 -65.73(11)
B6 C7 B11 B3 4.19(13)
B2 C7 B11 B3 39.50(9)
C12 C7 B11 B2 111.65(12)
C8 C7 B11 B2 -105.23(10)
B6 C7 B11 B2 -35.31(10)
C12 C7 B11 B10 -147.91(10)
C8 C7 B11 B10 -4.79(12)
B6 C7 B11 B10 65.13(12)
B2 C7 B11 B10 100.44(9)
B2 B3 B11 C7 -39.85(9)
B10 B3 B11 C7 101.13(10)
B1 B3 B11 C7 -2.25(12)
B4 B3 B11 C7 60.24(11)
B10 B3 B11 B2 140.98(9)
B1 B3 B11 B2 37.60(9)
B4 B3 B11 B2 100.09(10)
B2 B3 B11 B10 -140.98(9)
B1 B3 B11 B10 -103.38(10)
B4 B3 B11 B10 -40.89(8)
B1 B2 B11 C7 94.66(10)
B6 B2 B11 C7 31.26(8)
B3 B2 B11 C7 133.68(10)
C7 B2 B11 B3 -133.68(10)
B1 B2 B11 B3 -39.01(9)
B6 B2 B11 B3 -102.41(10)
C7 B2 B11 B10 -99.45(10)
B1 B2 B11 B10 -4.78(12)
B6 B2 B11 B10 -68.18(11)
B3 B2 B11 B10 34.23(9)
B3 B10 B11 C7 -96.49(10)
B4 B10 B11 C7 -55.09(11)
B9 B10 B11 C7 4.81(11)
B4 B10 B11 B3 41.40(8)
B9 B10 B11 B3 101.29(9)
B3 B10 B11 B2 -34.22(8)
B4 B10 B11 B2 7.17(11)
B9 B10 B11 B2 67.07(10)
C13 N1 C12 C7 164.59(11)
C8 C7 C12 N1 -82.30(12)
B11 C7 C12 N1 58.61(14)
B6 C7 C12 N1 -153.04(10)
B2 C7 C12 N1 137.28(10)
C12 N1 C13 N3 179.47(11)
C12 N1 C13 N2 -0.78(18)
